data_2000250
loop_
_publ_author_name
'Barnes, J. C.'
'Paton, J. D.'
'Blyth, C. S.'
'Howie, R. A.'

_publ_section_title
;
 Camphoric acid and ammonium hydrogen camphorate monohydrate
;
_journal_issue 9
_journal_name_full 'Acta Crystallographica Section C'
_journal_page_first 1888
_journal_page_last 1892
_journal_paper_doi 10.1107/S0108270191001713
_journal_volume 47
_journal_year 1991
_chemical_formula_sum 'C10 H16 O4'
_symmetry_cell_setting monoclinic
_symmetry_space_group_name_H-M 'P 1 21 1'
_cell_angle_alpha 90
_cell_angle_beta 109.93(6)
_cell_angle_gamma 90
_cell_formula_units_Z 4
_cell_length_a 13.107(12)
_cell_length_b 11.828(8)
_cell_length_c 7.740(6)
_cell_volume 1128.1(16)
_diffrn_radiation_type Mo
_diffrn_radiation_wavelength .71069
_exptl_absorpt_coefficient_mu .055
_exptl_crystal_density_diffrn 1.18
_exptl_crystal_F_000 432
_cod_data_source_file li0059.cif
_cod_data_source_block li0059a
_cod_depositor_comments
;
 Marking attached hydrogen atoms.

 Antanas Vaitkus,
 2017-08-08
;
_cod_original_cell_volume 1128.06
_cod_database_code 2000250

loop_
_atom_site_label
_atom_site_fract_x
_atom_site_fract_y
_atom_site_fract_z
_atom_site_U_iso_or_equiv
_atom_site_attached_hydrogens
C1 .5193(5) .4591(6) -.1338(8) .068(2) 0
C2 .4855(5) .5190(7) -.3244(8) .068(2) 0
C3 .3681(5) .4710(7) -.4125(8) .078(2) 0
C4 .3210(5) .4688(8) -.2551(8) .084(2) 0
C5 .4139(5) .4543(10) -.0838(9) .103(3) 0
C6 .5649(7) .3405(8) -.1356(12) .116(3) 0
C7 .6068(5) .5239(7) .0133(8) .072(2) 0
O8 .7016(4) .5267 -.0034(6) .102(2) 1
O9 .5893(4) .5733(6) .1387(6) .103(2) 0
C10 .4813(7) .6501(8) -.3029(10) .106(3) 0
C11 .5581(5) .4963(9) -.4366(9) .097(3) 0
C12 .2990(6) .5360(9) -.5818(9) .091(3) 0
O13 .3234(5) .5263(7) -.7261(6) .119(2) 1
O14 .2221(5) .5923(8) -.5806(7) .151(3) 0
C21 .0561(5) .7684(6) -.1768(8) .064(2) 0
C22 -.0533(5) .7005(6) -.2738(7) .056(2) 0
C23 -.0888(5) .7545(6) -.4665(7) .064(2) 0
C24 .0135(6) .7787(8) -.5076(10) .089(2) 0
C25 .1071(5) .7795(8) -.3250(8) .082(2) 0
C26 .0300(7) .8859(8) -.1177(11) .108(3) 0
C27 .1285(5) .7039(8) -.0091(8) .080(2) 0
O28 .1021(7) .7130(7) .1344(7) .138(3) 1
O29 .2073(4) .6509(6) -.0099(6) .098(2) 0
C30 -.0274(6) .5751(7) -.2914(9) .092(3) 0
C31 -.1362(5) .7103(10) -.1784(9) .103(3) 0
C32 -.1720(5) .6866(7) -.6096(8) .066(2) 0
O33 -.2691(4) .6842(6) -.5953(7) .101(2) 1
O34 -.1517(4) .6351(6) -.7309(6) .101(2) 0
H31 .3688 .3873 -.4677 ? 0
H41 .2649 .3992 -.2734 ? 0
H42 .2796 .5473 -.2516 ? 0
H51 .4147 .5214 .0113 ? 0
H52 .4083 .3737 -.0221 ? 0
H61 .5062 .2897 -.2380 ? 0
H62 .5823 .3020 -.0020 ? 0
H63 .6387 .3459 -.1679 ? 0
H101 .4302 .6705 -.2234 ? 0
H102 .4485 .6886 -.4371 ? 0
H103 .5622 .6820 -.2335 ? 0
H111 .5636 .4062 -.4550 ? 0
H112 .6380 .5300 -.3656 ? 0
H113 .5243 .5365 -.5693 ? 0
H231 -.1317 .8328 -.4690 ? 0
H241 .0264 .7138 -.5962 ? 0
H242 .0073 .8599 -.5740 ? 0
H251 .1518 .8578 -.3087 ? 0
H252 .1610 .7093 -.3182 ? 0
H261 -.0212 .9314 -.2366 ? 0
H262 .1046 .9322 -.0553 ? 0
H263 -.0115 .8765 -.0197 ? 0
H301 .0319 .5682 -.3595 ? 0
H302 -.1006 .5313 -.3709 ? 0
H303 .0048 .5377 -.1563 ? 0
H311 -.1542 .7984 -.1661 ? 0
H312 -.1041 .6730 -.0433 ? 0
H313 -.2095 .6666 -.2579 ? 0
